data_2017856
loop_
_publ_author_name
'Guo, Peng'
'Wang, Jing'
'Pan, Dao-cheng'
'Xu, Guo-Hai'

_publ_section_title
;
 Poly[diaquabis(\m~3~-hexamethylenetetramine)[\m~2~-2,2'-(piperazine-1,4-diyl)bis(ethanesulfonato)]disilver(I)]:
 a three-dimensional pillared-layer framework encapsulating a water chain
 of (H~2~O)~12~ clusters
;
_journal_coeditor_code SF3135
_journal_issue 9
_journal_name_full 'Acta Crystallographica Section C'
_journal_page_first m266
_journal_page_last m268
_journal_paper_doi 10.1107/S0108270110032609
_journal_volume 66
_journal_year 2010
_chemical_formula_iupac '[Ag2 (C8 H16 N2 O6 S2) (C6 H12 N4)2 (H2 O1)2], 12H2 O1'
_chemical_formula_moiety 'C20 H44 Ag2 N10 O8 S2, 12(H2 O)'
_chemical_formula_sum 'C20 H68 Ag2 N10 O20 S2'
_chemical_formula_weight 1048.70
_chemical_name_systematic
;
Poly[diaquabis(\m~3~-hexamethylenetetramine)[\m~2~-2,2'-(piperazine-1,4-
diyl)bis(ethanesulfonato)]disilver(I)]
;
_space_group_IT_number 14
_symmetry_cell_setting monoclinic
_symmetry_space_group_name_Hall '-P 2yn'
_symmetry_space_group_name_H-M 'P 1 21/n 1'
_atom_sites_solution_hydrogens geom
_atom_sites_solution_primary direct
_atom_sites_solution_secondary difmap
_audit_creation_method SHELXL-97
_cell_angle_alpha 90.00
_cell_angle_beta 93.7700(10)
_cell_angle_gamma 90.00
_cell_formula_units_Z 2
_cell_length_a 6.3902(3)
_cell_length_b 31.1619(14)
_cell_length_c 10.5428(5)
_cell_measurement_reflns_used 5910
_cell_measurement_temperature 165(2)
_cell_measurement_theta_max 26.0760
_cell_measurement_theta_min 2.6145
_cell_volume 2094.85(17)
_computing_cell_refinement 'SAINT (Bruker, 1999)'
_computing_data_collection 'SMART (Bruker, 1997)'
_computing_data_reduction 'SAINT (Bruker, 1999)'
_computing_molecular_graphics 'SHELXTL-Plus (Sheldrick, 2008)'
_computing_publication_material 'SHELXL97 (Sheldrick, 2008)'
_computing_structure_refinement 'SHELXL97 (Sheldrick, 2008)'
_computing_structure_solution 'SHELXS97 (Sheldrick, 2008)'
_diffrn_ambient_temperature 165(2)
_diffrn_measured_fraction_theta_full 0.997
_diffrn_measured_fraction_theta_max 0.997
_diffrn_measurement_device_type 'Bruker Nonius KappaCCD'
_diffrn_measurement_method '\w scan'
_diffrn_radiation_monochromator graphite
_diffrn_radiation_source 'fine-focus sealed tube'
_diffrn_radiation_type MoK\a
_diffrn_radiation_wavelength 0.71073
_diffrn_reflns_av_R_equivalents 0.0300
_diffrn_reflns_av_sigmaI/netI 0.0351
_diffrn_reflns_limit_h_max 5
_diffrn_reflns_limit_h_min -7
_diffrn_reflns_limit_k_max 33
_diffrn_reflns_limit_k_min -38
_diffrn_reflns_limit_l_max 13
_diffrn_reflns_limit_l_min -12
_diffrn_reflns_number 11631
_diffrn_reflns_theta_full 26.09
_diffrn_reflns_theta_max 26.09
_diffrn_reflns_theta_min 1.31
_exptl_absorpt_coefficient_mu 1.117
_exptl_absorpt_correction_T_max 0.303
_exptl_absorpt_correction_T_min 0.200
_exptl_absorpt_correction_type multi-scan
_exptl_absorpt_process_details '(SADABS; Sheldrick, 1996)'
_exptl_crystal_colour colourless
_exptl_crystal_density_diffrn 1.663
_exptl_crystal_density_method 'not measured'
_exptl_crystal_description block
_exptl_crystal_F_000 1088
_exptl_crystal_size_max 0.41
_exptl_crystal_size_mid 0.28
_exptl_crystal_size_min 0.19
_refine_diff_density_max 0.609
_refine_diff_density_min -0.599
_refine_ls_extinction_method none
_refine_ls_goodness_of_fit_ref 1.135
_refine_ls_hydrogen_treatment constr
_refine_ls_matrix_type full
_refine_ls_number_parameters 244
_refine_ls_number_reflns 4128
_refine_ls_number_restraints 0
_refine_ls_restrained_S_all 1.135
_refine_ls_R_factor_all 0.0413
_refine_ls_R_factor_gt 0.0297
_refine_ls_shift/su_max 0.001
_refine_ls_shift/su_mean 0.000
_refine_ls_structure_factor_coef Fsqd
_refine_ls_weighting_details 'calc w=1/[\s^2^(Fo^2^)+(0.0487P)^2^+0.0910P] where P=(Fo^2^+2Fc^2^)/3'
_refine_ls_weighting_scheme calc
_refine_ls_wR_factor_gt 0.0787
_refine_ls_wR_factor_ref 0.0936
_reflns_number_gt 3382
_reflns_number_total 4128
_reflns_threshold_expression 2\s(I)
_cod_data_source_file sf3135.cif
_cod_data_source_block I
_cod_original_sg_symbol_H-M 'P 21/n'
_cod_database_code 2017856

loop_
_symmetry_equiv_pos_as_xyz
'x, y, z'
'-x+1/2, y+1/2, -z+1/2'
'-x, -y, -z'
'x-1/2, -y-1/2, z-1/2'

loop_
_atom_site_type_symbol
_atom_site_label
_atom_site_fract_x
_atom_site_fract_y
_atom_site_fract_z
_atom_site_U_iso_or_equiv
_atom_site_adp_type
_atom_site_calc_flag
_atom_site_refinement_flags
_atom_site_occupancy
_atom_site_disorder_assembly
_atom_site_disorder_group
Ag Ag1 0.13588(3) 0.248329(7) 0.41464(2) 0.01581(10) Uani d . 1 . .
S S1 0.10125(12) 0.34865(2) 0.58448(7) 0.01485(18) Uani d . 1 . .
N N1 0.4592(4) 0.22064(8) 0.5056(2) 0.0134(5) Uani d . 1 . .
N N2 0.6664(4) 0.15842(8) 0.5784(2) 0.0130(5) Uani d . 1 . .
N N3 0.6578(4) 0.22205(8) 0.7126(2) 0.0119(5) Uani d . 1 . .
N N4 0.8448(4) 0.22375(8) 0.5163(2) 0.0124(5) Uani d . 1 . .
N N5 0.4014(4) 0.45794(8) 0.4905(3) 0.0186(6) Uani d . 1 . .
O O1 0.2183(4) 0.32226(7) 0.4994(2) 0.0228(5) Uani d . 1 . .
O O2 0.1796(3) 0.34385(8) 0.7168(2) 0.0221(5) Uani d . 1 . .
O O3 -0.1264(3) 0.34186(8) 0.5677(2) 0.0217(5) Uani d . 1 . .
C C1 0.6677(5) 0.17417(10) 0.7101(3) 0.0135(6) Uani d . 1 . .
H H1A 0.7970 0.1644 0.7583 0.016 Uiso calc R 1 . .
H H1B 0.5459 0.1622 0.7515 0.016 Uiso calc R 1 . .
C C2 0.8479(4) 0.17603(10) 0.5185(3) 0.0140(6) Uani d . 1 . .
H H2A 0.8489 0.1651 0.4304 0.017 Uiso calc R 1 . .
H H2B 0.9781 0.1661 0.5657 0.017 Uiso calc R 1 . .
C C3 0.4737(4) 0.17325(10) 0.5065(3) 0.0142(6) Uani d . 1 . .
H H3A 0.3497 0.1612 0.5454 0.017 Uiso calc R 1 . .
H H3B 0.4730 0.1626 0.4180 0.017 Uiso calc R 1 . .
C C4 0.8426(5) 0.23877(10) 0.6501(3) 0.0133(6) Uani d . 1 . .
H H4A 0.9724 0.2291 0.6982 0.016 Uiso calc R 1 . .
H H4B 0.8402 0.2705 0.6516 0.016 Uiso calc R 1 . .
C C5 0.6465(5) 0.23781(11) 0.4468(3) 0.0146(7) Uani d . 1 . .
H H5A 0.6403 0.2696 0.4463 0.018 Uiso calc R 1 . .
H H5B 0.6454 0.2279 0.3575 0.018 Uiso calc R 1 . .
C C6 0.4646(5) 0.23582(10) 0.6391(3) 0.0136(6) Uani d . 1 . .
H H6A 0.4560 0.2675 0.6400 0.016 Uiso calc R 1 . .
H H6B 0.3411 0.2244 0.6800 0.016 Uiso calc R 1 . .
C C7 0.1393(5) 0.40274(10) 0.5410(3) 0.0195(7) Uani d . 1 . .
H H7A 0.0714 0.4077 0.4551 0.023 Uiso calc R 1 . .
H H7B 0.0703 0.4216 0.6011 0.023 Uiso calc R 1 . .
C C8 0.3716(5) 0.41479(10) 0.5409(3) 0.0209(7) Uani d . 1 . .
H H8A 0.4358 0.4132 0.6288 0.025 Uiso calc R 1 . .
H H8B 0.4443 0.3938 0.4887 0.025 Uiso calc R 1 . .
C C9 0.6255(5) 0.46459(11) 0.4722(4) 0.0237(8) Uani d . 1 . .
H H9A 0.6734 0.4428 0.4121 0.028 Uiso calc R 1 . .
H H9B 0.7076 0.4608 0.5544 0.028 Uiso calc R 1 . .
C C10 0.3351(5) 0.49094(11) 0.5792(3) 0.0226(8) Uani d . 1 . .
H H10A 0.4138 0.4873 0.6626 0.027 Uiso calc R 1 . .
H H10B 0.1839 0.4875 0.5919 0.027 Uiso calc R 1 . .
O O1W 0.4568(4) 0.04603(8) 0.3106(3) 0.0380(7) Uani d . 1 . .
H H11 0.5558 0.0495 0.3675 0.057 Uiso d R 1 . .
H H12 0.4408 0.0191 0.3028 0.057 Uiso d R 1 . .
O O2W 0.2790(4) 0.08554(9) 0.6904(2) 0.0432(7) Uani d . 1 . .
H H21 0.3915 0.0715 0.7074 0.065 Uiso d R 1 . .
H H22 0.2502 0.0829 0.6109 0.065 Uiso d R 1 . .
O O3W 0.1161(3) 0.16216(8) 0.2719(2) 0.0248(5) Uani d . 1 . .
H H31 -0.0086 0.1606 0.2389 0.037 Uiso d R 1 . .
H H32 0.1941 0.1574 0.2112 0.037 Uiso d R 1 . .
O O4W 0.1721(4) 0.15996(8) 0.8148(2) 0.0278(6) Uani d . 1 . .
H H41 0.2008 0.1357 0.7833 0.042 Uiso d R 1 . .
H H42 0.2189 0.1594 0.8921 0.042 Uiso d R 1 . .
O O5W 0.6491(4) 0.03766(8) 0.7523(2) 0.0368(6) Uani d . 1 . .
H H51 0.7232 0.0437 0.6906 0.055 Uiso d R 1 . .
H H52 0.7334 0.0362 0.8179 0.055 Uiso d R 1 . .
O O6W 0.7489(4) 0.06993(8) 0.5165(2) 0.0333(6) Uani d . 1 . .
H H61 0.7354 0.0955 0.5429 0.050 Uiso d R 1 . .
H H62 0.8709 0.0679 0.4896 0.050 Uiso d R 1 . .
O O7W 0.1417(4) 0.08731(8) 0.4260(2) 0.0327(6) Uani d . 1 . .
H H71 0.1153 0.1082 0.3756 0.049 Uiso d R 1 . .
H H72 0.2414 0.0737 0.3945 0.049 Uiso d R 1 . .

loop_
_atom_site_aniso_label
_atom_site_aniso_U_11
_atom_site_aniso_U_22
_atom_site_aniso_U_33
_atom_site_aniso_U_12
_atom_site_aniso_U_13
_atom_site_aniso_U_23
Ag1 0.01266(15) 0.02147(16) 0.01334(15) -0.00151(9) 0.00130(10) 0.00385(9)
S1 0.0164(4) 0.0137(4) 0.0145(4) -0.0032(3) 0.0017(3) 0.0015(3)
N1 0.0111(13) 0.0178(14) 0.0116(12) -0.0012(10) 0.0022(10) 0.0005(11)
N2 0.0107(13) 0.0163(14) 0.0120(13) -0.0006(10) 0.0015(10) -0.0010(11)
N3 0.0114(13) 0.0142(14) 0.0103(12) 0.0004(9) 0.0026(10) -0.0007(10)
N4 0.0108(13) 0.0144(14) 0.0123(13) -0.0006(10) 0.0023(10) 0.0000(10)
N5 0.0145(14) 0.0134(15) 0.0286(16) -0.0020(10) 0.0061(11) 0.0004(12)
O1 0.0290(13) 0.0165(13) 0.0235(13) -0.0022(9) 0.0067(10) -0.0045(10)
O2 0.0229(12) 0.0312(15) 0.0125(11) -0.0038(10) 0.0021(9) 0.0040(10)
O3 0.0177(12) 0.0247(14) 0.0224(12) -0.0078(9) -0.0001(10) 0.0041(10)
C1 0.0128(15) 0.0168(17) 0.0114(15) -0.0005(11) 0.0032(12) 0.0014(12)
C2 0.0110(15) 0.0179(17) 0.0131(15) 0.0015(12) 0.0019(12) -0.0015(13)
C3 0.0112(15) 0.0165(17) 0.0149(15) -0.0029(11) 0.0011(12) -0.0019(13)
C4 0.0117(15) 0.0137(16) 0.0145(16) -0.0021(11) 0.0017(12) -0.0008(12)
C5 0.0120(16) 0.0194(17) 0.0122(15) 0.0005(12) -0.0007(12) 0.0054(13)
C6 0.0124(16) 0.0161(16) 0.0124(15) 0.0023(12) 0.0026(12) -0.0014(13)
C7 0.0182(17) 0.0126(17) 0.0277(18) -0.0016(12) 0.0014(14) 0.0042(14)
C8 0.0181(17) 0.0125(17) 0.0322(19) -0.0017(12) 0.0018(14) 0.0020(15)
C9 0.0177(18) 0.0165(18) 0.038(2) -0.0007(13) 0.0078(15) -0.0031(15)
C10 0.0204(18) 0.0176(18) 0.031(2) -0.0022(13) 0.0110(14) -0.0022(14)
O1W 0.0381(16) 0.0325(16) 0.0434(16) -0.0002(12) 0.0034(13) -0.0059(13)
O2W 0.0542(19) 0.0450(19) 0.0308(15) 0.0137(14) 0.0050(13) -0.0033(13)
O3W 0.0193(13) 0.0339(15) 0.0216(12) -0.0009(10) 0.0033(10) -0.0018(11)
O4W 0.0242(13) 0.0327(15) 0.0261(13) 0.0052(10) -0.0011(10) -0.0001(11)
O5W 0.0437(16) 0.0348(17) 0.0314(15) 0.0011(12) -0.0015(12) 0.0013(12)
O6W 0.0302(14) 0.0249(15) 0.0455(16) -0.0019(11) 0.0081(12) -0.0033(12)
O7W 0.0330(15) 0.0315(16) 0.0341(15) 0.0079(11) 0.0060(12) 0.0025(12)

loop_
_atom_type_symbol
_atom_type_description
_atom_type_scat_dispersion_real
_atom_type_scat_dispersion_imag
_atom_type_scat_source
C C 0.0033 0.0016 'International Tables Vol C Tables 4.2.6.8 and 6.1.1.4'
H H 0.0000 0.0000 'International Tables Vol C Tables 4.2.6.8 and 6.1.1.4'
N N 0.0061 0.0033 'International Tables Vol C Tables 4.2.6.8 and 6.1.1.4'
O O 0.0106 0.0060 'International Tables Vol C Tables 4.2.6.8 and 6.1.1.4'
S S 0.1246 0.1234 'International Tables Vol C Tables 4.2.6.8 and 6.1.1.4'
Ag Ag -0.8971 1.1015 'International Tables Vol C Tables 4.2.6.8 and 6.1.1.4'

loop_
_geom_angle_atom_site_label_1
_geom_angle_atom_site_label_2
_geom_angle_atom_site_label_3
_geom_angle_site_symmetry_1
_geom_angle_site_symmetry_3
_geom_angle
_geom_angle_publ_flag
N3 Ag1 N4 4_565 1_455 130.21(8) yes
N3 Ag1 N1 4_565 . 114.09(8) yes
N4 Ag1 N1 1_455 . 113.10(8) yes
N3 Ag1 O1 4_565 . 86.47(8) yes
N4 Ag1 O1 1_455 . 106.97(8) yes
N1 Ag1 O1 . . 91.88(8) yes
O2 S1 O1 . . 111.86(14) ?
O2 S1 O3 . . 112.06(13) ?
O1 S1 O3 . . 112.87(14) ?
O2 S1 C7 . . 107.54(15) ?
O1 S1 C7 . . 107.05(15) ?
O3 S1 C7 . . 104.95(14) ?
C3 N1 C6 . . 108.3(2) ?
C3 N1 C5 . . 108.1(2) ?
C6 N1 C5 . . 108.2(2) ?
C3 N1 Ag1 . . 114.62(17) ?
C6 N1 Ag1 . . 103.42(17) ?
C5 N1 Ag1 . . 113.80(18) ?
C2 N2 C1 . . 109.1(2) ?
C2 N2 C3 . . 108.6(2) ?
C1 N2 C3 . . 109.4(2) ?
C6 N3 C4 . . 109.1(2) ?
C6 N3 C1 . . 108.4(2) ?
C4 N3 C1 . . 107.9(2) ?
C6 N3 Ag1 . 4_666 105.42(17) ?
C4 N3 Ag1 . 4_666 111.32(17) ?
C1 N3 Ag1 . 4_666 114.61(17) ?
C2 N4 C5 . . 108.2(2) ?
C2 N4 C4 . . 107.5(2) ?
C5 N4 C4 . . 108.3(2) ?
C2 N4 Ag1 . 1_655 108.94(16) ?
C5 N4 Ag1 . 1_655 110.82(17) ?
C4 N4 Ag1 . 1_655 112.92(17) ?
C8 N5 C10 . . 111.2(3) ?
C8 N5 C9 . . 109.1(2) ?
C10 N5 C9 . . 108.0(2) ?
S1 O1 Ag1 . . 129.13(13) ?
N2 C1 N3 . . 110.6(2) ?
N2 C1 H1A . . 109.5 ?
N3 C1 H1A . . 109.5 ?
N2 C1 H1B . . 109.5 ?
N3 C1 H1B . . 109.5 ?
H1A C1 H1B . . 108.1 ?
N2 C2 N4 . . 111.8(2) ?
N2 C2 H2A . . 109.3 ?
N4 C2 H2A . . 109.3 ?
N2 C2 H2B . . 109.3 ?
N4 C2 H2B . . 109.3 ?
H2A C2 H2B . . 107.9 ?
N2 C3 N1 . . 111.4(2) ?
N2 C3 H3A . . 109.3 ?
N1 C3 H3A . . 109.3 ?
N2 C3 H3B . . 109.3 ?
N1 C3 H3B . . 109.3 ?
H3A C3 H3B . . 108.0 ?
N3 C4 N4 . . 111.6(2) ?
N3 C4 H4A . . 109.3 ?
N4 C4 H4A . . 109.3 ?
N3 C4 H4B . . 109.3 ?
N4 C4 H4B . . 109.3 ?
H4A C4 H4B . . 108.0 ?
N1 C5 N4 . . 111.9(2) ?
N1 C5 H5A . . 109.2 ?
N4 C5 H5A . . 109.2 ?
N1 C5 H5B . . 109.2 ?
N4 C5 H5B . . 109.2 ?
H5A C5 H5B . . 107.9 ?
N3 C6 N1 . . 111.8(2) ?
N3 C6 H6A . . 109.2 ?
N1 C6 H6A . . 109.2 ?
N3 C6 H6B . . 109.2 ?
N1 C6 H6B . . 109.2 ?
H6A C6 H6B . . 107.9 ?
C8 C7 S1 . . 112.6(2) ?
C8 C7 H7A . . 109.1 ?
S1 C7 H7A . . 109.1 ?
C8 C7 H7B . . 109.1 ?
S1 C7 H7B . . 109.1 ?
H7A C7 H7B . . 107.8 ?
N5 C8 C7 . . 112.0(2) ?
N5 C8 H8A . . 109.2 ?
C7 C8 H8A . . 109.2 ?
N5 C8 H8B . . 109.2 ?
C7 C8 H8B . . 109.2 ?
H8A C8 H8B . . 107.9 ?
N5 C9 C10 . 3_666 111.2(3) ?
N5 C9 H9A . . 109.4 ?
C10 C9 H9A 3_666 . 109.4 ?
N5 C9 H9B . . 109.4 ?
C10 C9 H9B 3_666 . 109.4 ?
H9A C9 H9B . . 108.0 ?
N5 C10 C9 . 3_666 110.5(3) ?
N5 C10 H10A . . 109.5 ?
C9 C10 H10A 3_666 . 109.5 ?
N5 C10 H10B . . 109.5 ?
C9 C10 H10B 3_666 . 109.5 ?
H10A C10 H10B . . 108.1 ?
H11 O1W H12 . . 105.9 ?
H21 O2W H22 . . 106.4 ?
H31 O3W H32 . . 105.2 ?
H41 O4W H42 . . 106.6 ?
H51 O5W H52 . . 106.2 ?
H61 O6W H62 . . 107.2 ?
H71 O7W H72 . . 105.1 ?

loop_
_geom_bond_atom_site_label_1
_geom_bond_atom_site_label_2
_geom_bond_site_symmetry_2
_geom_bond_distance
_geom_bond_publ_flag
Ag1 N3 4_565 2.334(2) yes
Ag1 N4 1_455 2.336(2) yes
Ag1 N1 . 2.381(2) yes
Ag1 O1 . 2.514(2) yes
S1 O2 . 1.458(2) ?
S1 O1 . 1.459(2) ?
S1 O3 . 1.469(2) ?
S1 C7 . 1.768(3) ?
N1 C3 . 1.480(4) ?
N1 C6 . 1.483(4) ?
N1 C5 . 1.484(4) ?
N2 C2 . 1.464(4) ?
N2 C1 . 1.472(4) ?
N2 C3 . 1.477(4) ?
N3 C6 . 1.478(4) ?
N3 C4 . 1.484(4) ?
N3 C1 . 1.494(4) ?
N3 Ag1 4_666 2.334(2) ?
N4 C2 . 1.487(4) ?
N4 C5 . 1.487(4) ?
N4 C4 . 1.488(4) ?
N4 Ag1 1_655 2.336(2) ?
N5 C8 . 1.463(4) ?
N5 C10 . 1.471(4) ?
N5 C9 . 1.472(4) ?
C1 H1A . 0.9900 ?
C1 H1B . 0.9900 ?
C2 H2A . 0.9900 ?
C2 H2B . 0.9900 ?
C3 H3A . 0.9900 ?
C3 H3B . 0.9900 ?
C4 H4A . 0.9900 ?
C4 H4B . 0.9900 ?
C5 H5A . 0.9900 ?
C5 H5B . 0.9900 ?
C6 H6A . 0.9900 ?
C6 H6B . 0.9900 ?
C7 C8 . 1.532(4) ?
C7 H7A . 0.9900 ?
C7 H7B . 0.9900 ?
C8 H8A . 0.9900 ?
C8 H8B . 0.9900 ?
C9 C10 3_666 1.515(5) ?
C9 H9A . 0.9900 ?
C9 H9B . 0.9900 ?
C10 C9 3_666 1.515(5) ?
C10 H10A . 0.9900 ?
C10 H10B . 0.9900 ?
O1W H11 . 0.8499 ?
O1W H12 . 0.8503 ?
O2W H21 . 0.8498 ?
O2W H22 . 0.8499 ?
O3W H31 . 0.8500 ?
O3W H32 . 0.8501 ?
O4W H41 . 0.8497 ?
O4W H42 . 0.8499 ?
O5W H51 . 0.8503 ?
O5W H52 . 0.8498 ?
O6W H61 . 0.8496 ?
O6W H62 . 0.8496 ?
O7W H71 . 0.8495 ?
O7W H72 . 0.8500 ?

loop_
_geom_hbond_atom_site_label_D
_geom_hbond_atom_site_label_H
_geom_hbond_atom_site_label_A
_geom_hbond_site_symmetry_A
_geom_hbond_distance_DH
_geom_hbond_distance_HA
_geom_hbond_distance_DA
_geom_hbond_angle_DHA
O1W H11 O6W . 0.85 2.03 2.866(4) 166.1
O1W H12 O5W 3_656 0.85 1.94 2.764(4) 164.4
O2W H21 O5W . 0.85 1.99 2.836(4) 177.8
O2W H22 O7W . 0.85 2.03 2.867(3) 167.9
O3W H31 O2 4_565 0.85 2.00 2.818(3) 162.5
O3W H32 O3 4_665 0.85 1.96 2.797(3) 169.3
O4W H41 O2W . 0.85 1.93 2.772(4) 171.4
O4W H42 O3 4_666 0.85 2.04 2.885(3) 171.6
O5W H51 O6W . 0.85 2.03 2.794(4) 149.8
O5W H52 N5 4_666 0.85 2.06 2.897(4) 168.6
O6W H61 N2 . 0.85 2.05 2.890(4) 169.7
O6W H62 O7W 1_655 0.85 1.99 2.797(3) 157.9
O7W H71 O3W . 0.85 2.01 2.841(3) 167.1
O7W H72 O1W . 0.85 1.89 2.740(3) 174.9

loop_
_geom_torsion_atom_site_label_1
_geom_torsion_atom_site_label_2
_geom_torsion_atom_site_label_3
_geom_torsion_atom_site_label_4
_geom_torsion_site_symmetry_1
_geom_torsion_site_symmetry_2
_geom_torsion_site_symmetry_3
_geom_torsion_site_symmetry_4
_geom_torsion
_geom_torsion_publ_flag
N3 Ag1 N1 C3 4_565 . . . -105.61(19) ?
N4 Ag1 N1 C3 1_455 . . . 58.1(2) ?
O1 Ag1 N1 C3 . . . . 167.42(19) ?
N3 Ag1 N1 C6 4_565 . . . 136.70(17) ?
N4 Ag1 N1 C6 1_455 . . . -59.64(19) ?
O1 Ag1 N1 C6 . . . . 49.73(18) ?
N3 Ag1 N1 C5 4_565 . . . 19.5(2) ?
N4 Ag1 N1 C5 1_455 . . . -176.79(19) ?
O1 Ag1 N1 C5 . . . . -67.4(2) ?
O2 S1 O1 Ag1 . . . . 94.93(18) ?
O3 S1 O1 Ag1 . . . . -32.5(2) ?
C7 S1 O1 Ag1 . . . . -147.51(16) ?
N3 Ag1 O1 S1 4_565 . . . 124.72(17) ?
N4 Ag1 O1 S1 1_455 . . . -6.39(19) ?
N1 Ag1 O1 S1 . . . . -121.26(17) ?
C2 N2 C1 N3 . . . . 59.7(3) ?
C3 N2 C1 N3 . . . . -59.0(3) ?
C6 N3 C1 N2 . . . . 58.7(3) ?
C4 N3 C1 N2 . . . . -59.3(3) ?
Ag1 N3 C1 N2 4_666 . . . 176.08(17) ?
C1 N2 C2 N4 . . . . -59.9(3) ?
C3 N2 C2 N4 . . . . 59.3(3) ?
C5 N4 C2 N2 . . . . -58.1(3) ?
C4 N4 C2 N2 . . . . 58.7(3) ?
Ag1 N4 C2 N2 1_655 . . . -178.63(18) ?
C2 N2 C3 N1 . . . . -59.9(3) ?
C1 N2 C3 N1 . . . . 59.1(3) ?
C6 N1 C3 N2 . . . . -58.0(3) ?
C5 N1 C3 N2 . . . . 59.1(3) ?
Ag1 N1 C3 N2 . . . . -172.83(17) ?
C6 N3 C4 N4 . . . . -57.9(3) ?
C1 N3 C4 N4 . . . . 59.6(3) ?
Ag1 N3 C4 N4 4_666 . . . -173.81(18) ?
C2 N4 C4 N3 . . . . -58.9(3) ?
C5 N4 C4 N3 . . . . 57.8(3) ?
Ag1 N4 C4 N3 1_655 . . . -179.07(18) ?
C3 N1 C5 N4 . . . . -58.3(3) ?
C6 N1 C5 N4 . . . . 58.9(3) ?
Ag1 N1 C5 N4 . . . . 173.19(18) ?
C2 N4 C5 N1 . . . . 57.6(3) ?
C4 N4 C5 N1 . . . . -58.7(3) ?
Ag1 N4 C5 N1 1_655 . . . 176.95(19) ?
C4 N3 C6 N1 . . . . 58.3(3) ?
C1 N3 C6 N1 . . . . -58.9(3) ?
Ag1 N3 C6 N1 4_666 . . . 177.90(19) ?
C3 N1 C6 N3 . . . . 58.5(3) ?
C5 N1 C6 N3 . . . . -58.4(3) ?
Ag1 N1 C6 N3 . . . . -179.45(19) ?
O2 S1 C7 C8 . . . . 65.7(3) ?
O1 S1 C7 C8 . . . . -54.6(3) ?
O3 S1 C7 C8 . . . . -174.8(2) ?
C10 N5 C8 C7 . . . . 70.7(3) ?
C9 N5 C8 C7 . . . . -170.2(3) ?
S1 C7 C8 N5 . . . . 173.3(2) ?
C8 N5 C9 C10 . . . 3_666 -179.6(3) ?
C10 N5 C9 C10 . . . 3_666 -58.6(4) ?
C8 N5 C10 C9 . . . 3_666 177.9(3) ?
C9 N5 C10 C9 . . . 3_666 58.2(4) ?
